data_7116967
loop_
_publ_author_name
'Ruth Dorel'
'Carlos Manzano'
'Maricarmen Grisoli'
'We-Hyo Soe'
'Christian Joachim'
'Antonio M. Echavarren'

_publ_section_title
;
 Tetrabenzocircumpyrene: a nanographene fragment with an embedded
 peripentacene core
;
_journal_name_full Chem.Commun.
_journal_page_first 6932
_journal_paper_doi 10.1039/C5cc00693G
_journal_volume 51
_journal_year 2015
_chemical_absolute_configuration ad
_chemical_formula_sum 'C18 H10 O2'
_chemical_formula_weight 258.26
_chemical_name_systematic
; 
 ? 
;
_space_group_IT_number 19
_symmetry_cell_setting orthorhombic
_symmetry_space_group_name_Hall 'P 2ac 2ab'
_symmetry_space_group_name_H-M 'P 21 21 21'
_atom_sites_solution_hydrogens geom
_atom_sites_solution_primary direct
_atom_sites_solution_secondary difmap
_audit_creation_method SHELXL-97
_audit_update_record
;
2014-11-24 deposited with the CCDC.
2015-03-20 downloaded from the CCDC.
;
_cell_angle_alpha 90.00
_cell_angle_beta 90.00
_cell_angle_gamma 90.00
_cell_formula_units_Z 4
_cell_length_a 5.2561(11)
_cell_length_b 9.121(2)
_cell_length_c 24.027(5)
_cell_measurement_reflns_used 2753
_cell_measurement_temperature 100(2)
_cell_measurement_theta_max 28.35
_cell_measurement_theta_min 2.39
_cell_volume 1151.9(4)
_computing_cell_refinement 'Bruker APEX2 v2011.4-0'
_computing_data_collection 'Bruker APEX2 v2011.4-0'
_computing_data_reduction 'Bruker SAINT V7.60A'
_computing_molecular_graphics 'Bruker SHELXTL'
_computing_publication_material 'Bruker SHELXTL'
_computing_structure_refinement 'SHELXS-97 (Sheldrick, 2008)'
_computing_structure_solution Sir2011
_diffrn_ambient_temperature 100(2)
_diffrn_detector_area_resol_mean 512
_diffrn_detector_type '4K CCD area detector APEX II'
_diffrn_measured_fraction_theta_full 0.999
_diffrn_measured_fraction_theta_max 0.958
_diffrn_measurement_device_type 'APEX DUO Kappa 4-axis goniometer'
_diffrn_measurement_method
;
 Fullsphere data collection, phi and omega scans
;
_diffrn_measurement_specimen_support 'magnetic support with MicroMount'
_diffrn_radiation_monochromator 'Quazar MX Multilayer Optics'
_diffrn_radiation_type MoK\a
_diffrn_radiation_wavelength 0.71073
_diffrn_reflns_av_R_equivalents 0.0616
_diffrn_reflns_av_sigmaI/netI 0.0659
_diffrn_reflns_limit_h_max 4
_diffrn_reflns_limit_h_min -7
_diffrn_reflns_limit_k_max 12
_diffrn_reflns_limit_k_min -12
_diffrn_reflns_limit_l_max 33
_diffrn_reflns_limit_l_min -30
_diffrn_reflns_number 10774
_diffrn_reflns_theta_full 25.00
_diffrn_reflns_theta_max 29.83
_diffrn_reflns_theta_min 1.70
_diffrn_source 'Microfocus source E025 IuS'
_diffrn_source_current 0.6
_diffrn_source_power 50
_diffrn_source_size '0.2 mm x 0.2 mm fine focus'
_diffrn_source_type 'Bruker APEX DUO'
_exptl_absorpt_coefficient_mu 0.097
_exptl_absorpt_correction_T_max 0.9952
_exptl_absorpt_correction_T_min 0.9716
_exptl_absorpt_correction_type empirical
_exptl_absorpt_process_details
; 
 SADABS Version 2008/1 Bruker-Nonius
 Blessing, Acta Cryst. (1995) A51 33-38
;
_exptl_crystal_colour yellow
_exptl_crystal_density_diffrn 1.489
_exptl_crystal_density_method 'not measured'
_exptl_crystal_description plate
_exptl_crystal_F_000 536
_exptl_crystal_size_max 0.30
_exptl_crystal_size_mid 0.15
_exptl_crystal_size_min 0.05
_refine_diff_density_max 0.266
_refine_diff_density_min -0.320
_refine_diff_density_rms 0.074
_refine_ls_abs_structure_details 'Flack H D (1983), Acta Cryst. A39, 876-881'
_refine_ls_abs_structure_Flack 2(2)
_refine_ls_extinction_method none
_refine_ls_goodness_of_fit_ref 1.052
_refine_ls_hydrogen_treatment noref
_refine_ls_matrix_type full
_refine_ls_number_parameters 181
_refine_ls_number_reflns 3051
_refine_ls_number_restraints 0
_refine_ls_restrained_S_all 1.052
_refine_ls_R_factor_all 0.0730
_refine_ls_R_factor_gt 0.0555
_refine_ls_shift/su_max 0.000
_refine_ls_shift/su_mean 0.000
_refine_ls_structure_factor_coef Fsqd
_refine_ls_weighting_details 'calc w=1/[\s^2^(Fo^2^)+(0.0734P)^2^+0.2038P] where P=(Fo^2^+2Fc^2^)/3'
_refine_ls_weighting_scheme calc
_refine_ls_wR_factor_gt 0.1338
_refine_ls_wR_factor_ref 0.1431
_reflns_number_gt 2477
_reflns_number_total 3051
_reflns_threshold_expression >2sigma(I)
_cod_data_source_file c5cc00693g2.cif
_cod_data_source_block mo_rd276_0m
_cod_original_cell_volume 1151.8(4)
_cod_original_sg_symbol_H-M P2(1)2(1)2(1)
_cod_database_code 7116967

loop_
_symmetry_equiv_pos_as_xyz
'x, y, z'
'-x+1/2, -y, z+1/2'
'-x, y+1/2, -z+1/2'
'x+1/2, -y+1/2, -z'

loop_
_atom_site_label
_atom_site_type_symbol
_atom_site_fract_x
_atom_site_fract_y
_atom_site_fract_z
_atom_site_U_iso_or_equiv
_atom_site_adp_type
_atom_site_occupancy
_atom_site_symmetry_multiplicity
_atom_site_calc_flag
_atom_site_refinement_flags
_atom_site_disorder_assembly
_atom_site_disorder_group
C1 C -0.0134(4) 0.2675(2) 0.15949(8) 0.0167(4) Uani 1 1 d . . .
C2 C -0.1827(5) 0.2381(2) 0.20843(8) 0.0210(5) Uani 1 1 d . . .
C3 C -0.4023(4) 0.3329(3) 0.21757(9) 0.0203(5) Uani 1 1 d . . .
H3 H -0.5395 0.3004 0.2402 0.024 Uiso 1 1 calc R . .
C4 C -0.4098(4) 0.4649(3) 0.19420(9) 0.0201(5) Uani 1 1 d . . .
H4 H -0.5514 0.5270 0.2011 0.024 Uiso 1 1 calc R . .
C5 C -0.2036(4) 0.5167(3) 0.15793(9) 0.0197(5) Uani 1 1 d . . .
C6 C -0.0153(4) 0.4067(2) 0.13619(8) 0.0156(4) Uani 1 1 d . . .
C7 C 0.1654(4) 0.4446(2) 0.09269(8) 0.0155(4) Uani 1 1 d . . .
C8 C 0.1642(5) 0.5831(2) 0.06583(8) 0.0178(4) Uani 1 1 d . . .
H8 H 0.0378 0.6532 0.0754 0.021 Uiso 1 1 calc R . .
C9 C 0.3429(5) 0.6176(2) 0.02618(8) 0.0204(5) Uani 1 1 d . . .
H9 H 0.3397 0.7114 0.0089 0.024 Uiso 1 1 calc R . .
C10 C 0.5291(4) 0.5159(2) 0.01106(8) 0.0183(4) Uani 1 1 d . . .
H10 H 0.6531 0.5403 -0.0162 0.022 Uiso 1 1 calc R . .
C11 C 0.5318(4) 0.3800(2) 0.03587(9) 0.0171(4) Uani 1 1 d . . .
H11 H 0.6582 0.3110 0.0253 0.021 Uiso 1 1 calc R . .
C12 C 0.3515(4) 0.3409(2) 0.07665(8) 0.0136(4) Uani 1 1 d . . .
C13 C 0.3495(4) 0.1946(2) 0.10064(8) 0.0146(4) Uani 1 1 d . . .
C14 C 0.5297(4) 0.0883(2) 0.08527(9) 0.0185(5) Uani 1 1 d . . .
H14 H 0.6623 0.1143 0.0603 0.022 Uiso 1 1 calc R . .
C15 C 0.5186(5) -0.0518(2) 0.10544(9) 0.0213(5) Uani 1 1 d . . .
H15 H 0.6457 -0.1210 0.0954 0.026 Uiso 1 1 calc R . .
C16 C 0.3204(5) -0.0932(2) 0.14082(9) 0.0217(5) Uani 1 1 d . . .
H16 H 0.3071 -0.1920 0.1531 0.026 Uiso 1 1 calc R . .
C17 C 0.1443(4) 0.0089(2) 0.15789(8) 0.0189(4) Uani 1 1 d . . .
H17 H 0.0107 -0.0199 0.1822 0.023 Uiso 1 1 calc R . .
C18 C 0.1595(4) 0.1564(2) 0.13980(8) 0.0155(4) Uani 1 1 d . . .
O1 O -0.1319(3) 0.1433(2) 0.24297(7) 0.0298(4) Uani 1 1 d . . .
O2 O -0.1945(4) 0.6476(2) 0.14780(7) 0.0345(5) Uani 1 1 d . . .

loop_
_atom_site_aniso_label
_atom_site_aniso_U_11
_atom_site_aniso_U_22
_atom_site_aniso_U_33
_atom_site_aniso_U_23
_atom_site_aniso_U_13
_atom_site_aniso_U_12
C1 0.0147(11) 0.0150(10) 0.0203(9) 0.0002(8) -0.0007(8) -0.0014(9)
C2 0.0212(12) 0.0167(10) 0.0252(10) 0.0012(8) 0.0000(9) -0.0029(10)
C3 0.0150(11) 0.0209(11) 0.0249(10) -0.0022(9) 0.0023(8) -0.0001(10)
C4 0.0166(11) 0.0198(11) 0.0241(10) -0.0063(9) -0.0004(8) 0.0028(9)
C5 0.0204(12) 0.0156(11) 0.0230(9) -0.0001(9) -0.0013(9) 0.0039(10)
C6 0.0151(10) 0.0115(9) 0.0203(9) -0.0022(8) 0.0007(8) 0.0006(9)
C7 0.0162(11) 0.0112(9) 0.0192(9) -0.0014(7) -0.0020(8) -0.0012(9)
C8 0.0201(12) 0.0098(9) 0.0234(10) -0.0010(8) -0.0016(9) 0.0034(9)
C9 0.0252(12) 0.0118(10) 0.0241(10) 0.0016(8) -0.0017(9) -0.0003(10)
C10 0.0174(11) 0.0140(10) 0.0234(10) 0.0005(8) 0.0009(8) -0.0013(9)
C11 0.0160(11) 0.0125(10) 0.0228(10) -0.0027(8) 0.0005(8) 0.0006(9)
C12 0.0145(10) 0.0082(9) 0.0181(9) -0.0018(7) -0.0020(8) -0.0011(9)
C13 0.0137(10) 0.0092(9) 0.0208(9) -0.0022(7) -0.0021(8) 0.0006(9)
C14 0.0199(12) 0.0120(9) 0.0236(10) -0.0015(8) -0.0001(9) 0.0022(10)
C15 0.0235(12) 0.0125(10) 0.0281(10) -0.0036(8) -0.0031(9) 0.0069(9)
C16 0.0315(13) 0.0071(9) 0.0266(10) 0.0011(8) -0.0053(10) 0.0004(10)
C17 0.0213(11) 0.0125(10) 0.0230(9) 0.0033(8) 0.0009(9) 0.0010(9)
C18 0.0164(10) 0.0107(9) 0.0195(9) 0.0005(7) -0.0023(8) 0.0012(9)
O1 0.0320(10) 0.0248(9) 0.0325(9) 0.0101(7) 0.0066(8) 0.0032(8)
O2 0.0417(12) 0.0155(8) 0.0463(10) 0.0027(8) 0.0141(9) 0.0080(9)

loop_
_atom_type_symbol
_atom_type_description
_atom_type_scat_dispersion_real
_atom_type_scat_dispersion_imag
_atom_type_scat_source
C C 0.0033 0.0016 'International Tables Vol C Tables 4.2.6.8 and 6.1.1.4'
H H 0.0000 0.0000 'International Tables Vol C Tables 4.2.6.8 and 6.1.1.4'
O O 0.0106 0.0060 'International Tables Vol C Tables 4.2.6.8 and 6.1.1.4'

loop_
_geom_angle_atom_site_label_1
_geom_angle_atom_site_label_2
_geom_angle_atom_site_label_3
_geom_angle
_geom_angle_site_symmetry_1
_geom_angle_site_symmetry_3
C6 C1 C18 121.03(18) . .
C6 C1 C2 118.43(19) . .
C18 C1 C2 120.40(18) . .
O1 C2 C3 119.2(2) . .
O1 C2 C1 121.8(2) . .
C3 C2 C1 118.80(19) . .
C4 C3 C2 119.8(2) . .
C3 C4 C5 121.3(2) . .
O2 C5 C4 117.5(2) . .
O2 C5 C6 123.9(2) . .
C4 C5 C6 118.5(2) . .
C1 C6 C7 120.18(19) . .
C1 C6 C5 118.36(19) . .
C7 C6 C5 121.45(18) . .
C12 C7 C8 118.36(19) . .
C12 C7 C6 119.27(18) . .
C8 C7 C6 122.4(2) . .
C9 C8 C7 121.1(2) . .
C8 C9 C10 120.5(2) . .
C11 C10 C9 119.5(2) . .
C10 C11 C12 121.52(19) . .
C11 C12 C7 119.02(18) . .
C11 C12 C13 120.87(19) . .
C7 C12 C13 120.07(18) . .
C14 C13 C18 118.69(18) . .
C14 C13 C12 121.63(19) . .
C18 C13 C12 119.67(18) . .
C15 C14 C13 121.5(2) . .
C14 C15 C16 120.0(2) . .
C17 C16 C15 120.0(2) . .
C16 C17 C18 120.9(2) . .
C17 C18 C13 118.56(18) . .
C17 C18 C1 122.13(19) . .
C13 C18 C1 119.31(18) . .

loop_
_geom_bond_atom_site_label_1
_geom_bond_atom_site_label_2
_geom_bond_distance
_geom_bond_site_symmetry_2
C1 C6 1.387(3) .
C1 C18 1.442(3) .
C1 C2 1.499(3) .
C2 O1 1.228(3) .
C2 C3 1.459(3) .
C3 C4 1.329(3) .
C4 C5 1.469(3) .
C5 O2 1.219(3) .
C5 C6 1.503(3) .
C6 C7 1.454(3) .
C7 C12 1.414(3) .
C7 C8 1.419(3) .
C8 C9 1.374(3) .
C9 C10 1.397(3) .
C10 C11 1.375(3) .
C11 C12 1.409(3) .
C12 C13 1.453(3) .
C13 C14 1.405(3) .
C13 C18 1.416(3) .
C14 C15 1.368(3) .
C15 C16 1.397(3) .
C16 C17 1.375(3) .
C17 C18 1.416(3) .

loop_
_geom_torsion_atom_site_label_1
_geom_torsion_atom_site_label_2
_geom_torsion_atom_site_label_3
_geom_torsion_atom_site_label_4
_geom_torsion
_geom_torsion_site_symmetry_1
_geom_torsion_site_symmetry_2
_geom_torsion_site_symmetry_3
_geom_torsion_site_symmetry_4
C6 C1 C2 O1 -153.3(2) . . . .
C18 C1 C2 O1 22.4(3) . . . .
C6 C1 C2 C3 21.6(3) . . . .
C18 C1 C2 C3 -162.6(2) . . . .
O1 C2 C3 C4 155.2(2) . . . .
C1 C2 C3 C4 -19.9(3) . . . .
C2 C3 C4 C5 1.6(3) . . . .
C3 C4 C5 O2 -164.5(2) . . . .
C3 C4 C5 C6 14.8(3) . . . .
C18 C1 C6 C7 -2.4(3) . . . .
C2 C1 C6 C7 173.29(18) . . . .
C18 C1 C6 C5 178.90(18) . . . .
C2 C1 C6 C5 -5.4(3) . . . .
O2 C5 C6 C1 166.8(2) . . . .
C4 C5 C6 C1 -12.3(3) . . . .
O2 C5 C6 C7 -11.8(3) . . . .
C4 C5 C6 C7 169.03(18) . . . .
C1 C6 C7 C12 -3.4(3) . . . .
C5 C6 C7 C12 175.17(19) . . . .
C1 C6 C7 C8 177.2(2) . . . .
C5 C6 C7 C8 -4.2(3) . . . .
C12 C7 C8 C9 -1.6(3) . . . .
C6 C7 C8 C9 177.8(2) . . . .
C7 C8 C9 C10 0.6(3) . . . .
C8 C9 C10 C11 0.4(3) . . . .
C9 C10 C11 C12 -0.4(3) . . . .
C10 C11 C12 C7 -0.7(3) . . . .
C10 C11 C12 C13 177.13(19) . . . .
C8 C7 C12 C11 1.6(3) . . . .
C6 C7 C12 C11 -177.76(18) . . . .
C8 C7 C12 C13 -176.18(18) . . . .
C6 C7 C12 C13 4.4(3) . . . .
C11 C12 C13 C14 1.6(3) . . . .
C7 C12 C13 C14 179.33(18) . . . .
C11 C12 C13 C18 -177.35(19) . . . .
C7 C12 C13 C18 0.4(3) . . . .
C18 C13 C14 C15 2.8(3) . . . .
C12 C13 C14 C15 -176.13(19) . . . .
C13 C14 C15 C16 2.0(3) . . . .
C14 C15 C16 C17 -3.7(3) . . . .
C15 C16 C17 C18 0.4(3) . . . .
C16 C17 C18 C13 4.3(3) . . . .
C16 C17 C18 C1 -176.38(19) . . . .
C14 C13 C18 C17 -5.9(3) . . . .
C12 C13 C18 C17 173.08(19) . . . .
C14 C13 C18 C1 174.84(19) . . . .
C12 C13 C18 C1 -6.2(3) . . . .
C6 C1 C18 C17 -172.0(2) . . . .
C2 C1 C18 C17 12.4(3) . . . .
C6 C1 C18 C13 7.3(3) . . . .
C2 C1 C18 C13 -168.33(18) . . . .
